data_4335425
loop_
_publ_author_name
'Lele Duan'
'Lei Wang'
'A. Ken Inge'
'Andreas Fischer'
'Xiaodong Zou'
'Licheng Sun'

_publ_contact_author_address
;
Division of Organic Chemistry
School of Chemical Science and Engineering
Royal Institute of Ecthnology
100 44 Stockholm
Sweden
;
_publ_contact_author_email lichengs@kth.se
_publ_contact_author_name 'Licheng Sun'
_publ_section_title
;
 Insights into Ru-Based Molecular Water Oxidation Catalysts: Electronic
 and Noncovalent-Interaction Effects on Their Catalytic Activities
;
_journal_name_full 'Inorganic Chemistry'
_journal_page_first 7844
_journal_page_last 7852
_journal_paper_doi 10.1021/ic302687d
_journal_volume 52
_journal_year 2013
_chemical_compound_source 'Local laboratory'
_chemical_formula_moiety 'C26 H26 N6 O4 Ru'
_chemical_formula_sum 'C26 H26 N6 O4 Ru'
_chemical_formula_weight 587.602
_chemical_name_systematic
;
 ?
;
_space_group_IT_number 2
_symmetry_cell_setting triclinic
_symmetry_space_group_name_Hall '-P 1'
_symmetry_space_group_name_H-M 'P -1'
_atom_sites_solution_primary direct
_atom_sites_solution_secondary difmap
_audit_update_record
;
2009-11-30 # Formatted by publCIF
;
_cell_angle_alpha 70.23(8)
_cell_angle_beta 78.96(6)
_cell_angle_gamma 77.86(5)
_cell_formula_units_Z 2
_cell_length_a 8.211(4)
_cell_length_b 11.037(8)
_cell_length_c 15.89(2)
_cell_measurement_reflns_used 29
_cell_measurement_temperature 299
_cell_measurement_theta_max 16.3
_cell_measurement_theta_min 5.2
_cell_volume 1313(2)
_computing_cell_refinement Dirax
_computing_data_collection Collect
_computing_data_reduction EvalCCD
_computing_structure_refinement 'SHELXL-97 (Sheldrick, 1997)'
_computing_structure_solution SHELXS-97
_diffrn_ambient_temperature 299
_diffrn_measured_fraction_theta_full 0.992
_diffrn_measured_fraction_theta_max 0.992
_diffrn_measurement_device 'Bruker-Nonius KappaCCD'
_diffrn_measurement_method \w
_diffrn_radiation_source 'fine-focus sealed tube'
_diffrn_radiation_type ' MoK\a'
_diffrn_radiation_wavelength_id all
_diffrn_reflns_av_R_equivalents 0.078
_diffrn_reflns_av_sigmaI/netI 0.072
_diffrn_reflns_limit_h_max 9
_diffrn_reflns_limit_h_min -9
_diffrn_reflns_limit_k_max 13
_diffrn_reflns_limit_k_min -13
_diffrn_reflns_limit_l_max 18
_diffrn_reflns_limit_l_min -18
_diffrn_reflns_number 18312
_diffrn_reflns_theta_full 25.0
_diffrn_reflns_theta_max 25.0
_diffrn_reflns_theta_min 4.6
_exptl_absorpt_coefficient_mu 0.640
_exptl_absorpt_correction_T_max 0.969
_exptl_absorpt_correction_T_min 0.485
_exptl_absorpt_correction_type multi-scan
_exptl_crystal_colour brown
_exptl_crystal_density_diffrn 1.486
_exptl_crystal_description needle
_exptl_crystal_F_000 600
_exptl_crystal_size_max 0.55
_exptl_crystal_size_mid 0.07
_exptl_crystal_size_min 0.05
_refine_diff_density_max 0.837
_refine_diff_density_min -1.146
_refine_diff_density_rms 0.096
_refine_ls_extinction_method none
_refine_ls_goodness_of_fit_ref 1.04
_refine_ls_hydrogen_treatment constr
_refine_ls_matrix_type full
_refine_ls_number_parameters 338
_refine_ls_number_reflns 4581
_refine_ls_number_restraints 0
_refine_ls_restrained_S_all 1.04
_refine_ls_R_factor_all 0.078
_refine_ls_R_factor_gt 0.051
_refine_ls_shift/su_max <0.001
_refine_ls_shift/su_mean <0.001
_refine_ls_structure_factor_coef Fsqd
_refine_ls_weighting_details 'calc w=1/[\s^2^(Fo^2^)+(0.0393P)^2^+2.7591P] where P=(Fo^2^+2Fc^2^)/3'
_refine_ls_weighting_scheme calc
_refine_ls_wR_factor_gt 0.106
_refine_ls_wR_factor_ref 0.119
_reflns_number_gt 3523
_reflns_number_total 4581
_reflns_threshold_expression I>2\s(I)
_cod_data_source_file ic302687d_si_003.cif
_cod_data_source_block I
_cod_original_cell_volume 1314.(2)
_cod_database_code 4335425

loop_
_symmetry_equiv_pos_as_xyz
+X,+Y,+Z
-X,-Y,-Z

loop_
_atom_site_label
_atom_site_type_symbol
_atom_site_fract_x
_atom_site_fract_y
_atom_site_fract_z
_atom_site_U_iso_or_equiv
_atom_site_adp_type
_atom_site_occupancy
_atom_site_symmetry_multiplicity
_atom_site_calc_flag
_atom_site_refinement_flags
C1 C -0.0421(6) -0.0886(5) 0.4101(3) 0.0374(11) Uani 1 1 d .
C2 C 0.1402(6) -0.0911(5) 0.4174(3) 0.0369(11) Uani 1 1 d .
C3 C 0.2219(7) -0.1498(5) 0.4926(3) 0.0474(13) Uani 1 1 d .
C4 C 0.3893(7) -0.1411(6) 0.4867(4) 0.0513(14) Uani 1 1 d .
C5 C 0.4760(7) -0.0784(5) 0.4058(4) 0.0432(12) Uani 1 1 d .
C6 C 0.3918(6) -0.0214(4) 0.3307(3) 0.0358(11) Uani 1 1 d .
C7 C 0.4611(6) 0.0454(5) 0.2370(3) 0.0385(12) Uani 1 1 d .
C8 C 0.6239(6) 0.0644(5) 0.2032(4) 0.0461(13) Uani 1 1 d .
C9 C 0.6638(7) 0.1230(5) 0.1108(4) 0.0492(14) Uani 1 1 d .
C10 C 0.5407(7) 0.1624(5) 0.0547(4) 0.0494(14) Uani 1 1 d .
C11 C 0.3776(6) 0.1461(5) 0.0907(3) 0.0403(12) Uani 1 1 d .
C12 C 0.2252(7) 0.1901(5) 0.0422(4) 0.0425(12) Uani 1 1 d .
C13 C 0.1067(7) 0.2665(5) 0.3161(3) 0.0434(12) Uani 1 1 d .
C14 C 0.0525(7) 0.3812(5) 0.3354(4) 0.0462(13) Uani 1 1 d .
C15 C -0.0793(7) 0.4711(5) 0.2954(3) 0.0427(12) Uani 1 1 d .
C16 C -0.1467(7) 0.4318(6) 0.2360(4) 0.0601(16) Uani 1 1 d .
C17 C -0.0860(7) 0.3159(6) 0.2213(4) 0.0574(16) Uani 1 1 d .
C18 C -0.2765(9) 0.6770(7) 0.2729(5) 0.078(2) Uani 1 1 d .
C19 C -0.0745(10) 0.6161(7) 0.3807(5) 0.079(2) Uani 1 1 d .
C20 C 0.0739(6) -0.1362(5) 0.1436(4) 0.0428(12) Uani 1 1 d .
C21 C 0.0972(7) -0.2429(5) 0.1142(4) 0.0465(13) Uani 1 1 d .
C22 C 0.2285(7) -0.3448(5) 0.1406(3) 0.0425(12) Uani 1 1 d .
C23 C 0.3251(7) -0.3301(5) 0.1984(4) 0.0545(15) Uani 1 1 d .
C24 C 0.2907(7) -0.2190(5) 0.2243(4) 0.0515(14) Uani 1 1 d .
C25 C 0.4070(9) -0.5509(6) 0.1353(5) 0.079(2) Uani 1 1 d .
C26 C 0.1682(9) -0.4615(6) 0.0462(4) 0.0679(18) Uani 1 1 d .
N1 N 0.2247(5) -0.0295(4) 0.3390(3) 0.0334(9) Uani 1 1 d .
N2 N 0.3403(5) 0.0883(4) 0.1800(3) 0.0358(9) Uani 1 1 d .
N3 N 0.0412(5) 0.2299(4) 0.2593(3) 0.0353(9) Uani 1 1 d .
N4 N -0.1372(6) 0.5860(4) 0.3136(3) 0.0537(12) Uani 1 1 d .
N5 N 0.1674(5) -0.1198(4) 0.1975(3) 0.0363(9) Uani 1 1 d .
N6 N 0.2633(6) -0.4505(4) 0.1099(3) 0.0536(12) Uani 1 1 d .
O1 O -0.1326(5) -0.1453(4) 0.4762(2) 0.0511(9) Uani 1 1 d .
O2 O -0.0884(4) -0.0253(3) 0.3313(2) 0.0412(8) Uani 1 1 d .
O3 O 0.0855(4) 0.1583(3) 0.0899(2) 0.0418(8) Uani 1 1 d .
O4 O 0.2411(5) 0.2562(4) -0.0386(2) 0.0613(11) Uani 1 1 d .
Ru1 Ru 0.11816(5) 0.05240(4) 0.23154(3) 0.03315(15) Uani 1 1 d .
H3 H 0.1647 -0.1950 0.5469 0.057 Uiso 1 1 calc R
H4 H 0.4438 -0.1780 0.5378 0.062 Uiso 1 1 calc R
H5 H 0.5894 -0.0743 0.4016 0.052 Uiso 1 1 calc R
H8 H 0.7063 0.0385 0.2413 0.055 Uiso 1 1 calc R
H9 H 0.7738 0.1356 0.0868 0.059 Uiso 1 1 calc R
H10 H 0.5679 0.1998 -0.0070 0.059 Uiso 1 1 calc R
H13 H 0.1953 0.2100 0.3444 0.052 Uiso 1 1 calc R
H14 H 0.1043 0.3996 0.3758 0.055 Uiso 1 1 calc R
H16 H -0.2347 0.4864 0.2062 0.072 Uiso 1 1 calc R
H17 H -0.1364 0.2943 0.1818 0.069 Uiso 1 1 calc R
H18A H -0.2647 0.6838 0.2103 0.117 Uiso 1 1 calc R
H18B H -0.2771 0.7610 0.2785 0.117 Uiso 1 1 calc R
H18C H -0.3801 0.6464 0.3030 0.117 Uiso 1 1 calc R
H19A H -0.0935 0.5505 0.4378 0.119 Uiso 1 1 calc R
H19B H -0.1317 0.6995 0.3851 0.119 Uiso 1 1 calc R
H19C H 0.0438 0.6186 0.3643 0.119 Uiso 1 1 calc R
H20 H -0.0144 -0.0699 0.1242 0.051 Uiso 1 1 calc R
H21 H 0.0257 -0.2472 0.0768 0.056 Uiso 1 1 calc R
H23 H 0.4131 -0.3953 0.2196 0.065 Uiso 1 1 calc R
H24 H 0.3578 -0.2127 0.2632 0.062 Uiso 1 1 calc R
H25A H 0.5074 -0.5120 0.1184 0.118 Uiso 1 1 calc R
H25B H 0.4166 -0.6144 0.1050 0.118 Uiso 1 1 calc R
H25C H 0.3920 -0.5925 0.1994 0.118 Uiso 1 1 calc R
H26A H 0.0504 -0.4464 0.0672 0.102 Uiso 1 1 calc R
H26B H 0.1984 -0.5474 0.0403 0.102 Uiso 1 1 calc R
H26C H 0.1925 -0.3982 -0.0114 0.102 Uiso 1 1 calc R

loop_
_atom_site_aniso_label
_atom_site_aniso_U_11
_atom_site_aniso_U_22
_atom_site_aniso_U_33
_atom_site_aniso_U_23
_atom_site_aniso_U_13
_atom_site_aniso_U_12
C1 0.044(3) 0.032(3) 0.044(3) -0.020(2) -0.009(3) -0.005(2)
C2 0.046(3) 0.031(3) 0.040(3) -0.019(2) -0.009(2) -0.004(2)
C3 0.057(3) 0.046(3) 0.039(3) -0.009(2) -0.015(3) -0.008(3)
C4 0.054(3) 0.058(4) 0.044(3) -0.011(3) -0.027(3) 0.000(3)
C5 0.043(3) 0.042(3) 0.053(3) -0.023(3) -0.017(3) -0.001(2)
C6 0.037(3) 0.030(3) 0.047(3) -0.017(2) -0.017(2) 0.000(2)
C7 0.040(3) 0.032(3) 0.051(3) -0.018(2) -0.015(2) -0.004(2)
C8 0.039(3) 0.041(3) 0.062(4) -0.016(3) -0.018(3) -0.006(2)
C9 0.037(3) 0.050(3) 0.059(4) -0.011(3) -0.004(3) -0.014(2)
C10 0.046(3) 0.047(3) 0.051(3) -0.009(3) -0.007(3) -0.007(3)
C11 0.044(3) 0.036(3) 0.042(3) -0.012(2) -0.006(2) -0.009(2)
C12 0.047(3) 0.037(3) 0.047(3) -0.016(3) -0.011(3) -0.004(2)
C13 0.047(3) 0.039(3) 0.045(3) -0.012(2) -0.018(2) 0.000(2)
C14 0.059(3) 0.039(3) 0.048(3) -0.019(2) -0.020(3) -0.006(3)
C15 0.049(3) 0.046(3) 0.037(3) -0.016(2) -0.005(2) -0.008(3)
C16 0.058(4) 0.056(4) 0.076(4) -0.035(3) -0.036(3) 0.018(3)
C17 0.061(4) 0.053(4) 0.074(4) -0.040(3) -0.037(3) 0.014(3)
C18 0.090(5) 0.060(4) 0.086(5) -0.040(4) -0.025(4) 0.026(4)
C19 0.104(6) 0.059(4) 0.094(5) -0.049(4) -0.033(4) 0.005(4)
C20 0.043(3) 0.036(3) 0.057(3) -0.023(3) -0.017(3) 0.000(2)
C21 0.050(3) 0.047(3) 0.053(3) -0.022(3) -0.015(3) -0.011(3)
C22 0.051(3) 0.039(3) 0.044(3) -0.023(2) 0.001(2) -0.013(2)
C23 0.056(3) 0.041(3) 0.073(4) -0.029(3) -0.025(3) 0.012(3)
C24 0.054(3) 0.049(3) 0.065(4) -0.032(3) -0.025(3) 0.005(3)
C25 0.084(5) 0.054(4) 0.114(6) -0.051(4) -0.022(4) 0.004(4)
C26 0.089(5) 0.053(4) 0.080(4) -0.040(3) -0.012(4) -0.018(3)
N1 0.038(2) 0.029(2) 0.038(2) -0.0144(18) -0.0119(18) -0.0025(17)
N2 0.036(2) 0.031(2) 0.046(2) -0.0167(19) -0.0106(19) -0.0047(17)
N3 0.034(2) 0.038(2) 0.036(2) -0.0105(18) -0.0100(18) -0.0081(18)
N4 0.066(3) 0.043(3) 0.057(3) -0.026(2) -0.015(2) 0.003(2)
N5 0.038(2) 0.037(2) 0.038(2) -0.0115(18) -0.0119(18) -0.0054(19)
N6 0.062(3) 0.044(3) 0.068(3) -0.035(2) -0.014(2) -0.003(2)
O1 0.051(2) 0.060(2) 0.042(2) -0.0121(18) -0.0061(18) -0.0156(19)
O2 0.0389(19) 0.046(2) 0.041(2) -0.0138(16) -0.0099(16) -0.0068(16)
O3 0.0401(19) 0.043(2) 0.044(2) -0.0123(16) -0.0122(16) -0.0067(16)
O4 0.058(2) 0.078(3) 0.042(2) -0.005(2) -0.0131(19) -0.017(2)
Ru1 0.0348(2) 0.0327(2) 0.0368(2) -0.01417(17) -0.01136(16) -0.00419(15)

loop_
_atom_type_symbol
_atom_type_description
_atom_type_scat_dispersion_real
_atom_type_scat_dispersion_imag
_atom_type_scat_source
C C 0.0033 0.0016 'International Tables Vol C Tables 4.2.6.8 and 6.1.1.4'
H H 0.0000 0.0000 'International Tables Vol C Tables 4.2.6.8 and 6.1.1.4'
N N 0.0061 0.0033 'International Tables Vol C Tables 4.2.6.8 and 6.1.1.4'
O O 0.0106 0.0060 'International Tables Vol C Tables 4.2.6.8 and 6.1.1.4'
Ru Ru -1.2594 0.8363 'International Tables Vol C Tables 4.2.6.8 and 6.1.1.4'

loop_
_diffrn_radiation_wavelength
0.71073

loop_
_geom_angle_atom_site_label_1
_geom_angle_atom_site_label_2
_geom_angle_atom_site_label_3
_geom_angle
O1 C1 O2 125.2(5)
O1 C1 C2 119.5(4)
O2 C1 C2 115.3(4)
N1 C2 C3 119.8(5)
N1 C2 C1 112.7(4)
C3 C2 C1 127.5(5)
C2 C3 C4 119.5(5)
C5 C4 C3 120.5(5)
C4 C5 C6 119.0(5)
N1 C6 C5 119.1(5)
N1 C6 C7 112.7(4)
C5 C6 C7 128.1(5)
N2 C7 C8 119.6(5)
N2 C7 C6 111.8(4)
C8 C7 C6 128.6(4)
C7 C8 C9 119.0(5)
C10 C9 C8 120.2(5)
C11 C10 C9 119.6(5)
N2 C11 C10 119.8(5)
N2 C11 C12 112.6(4)
C10 C11 C12 127.6(5)
O4 C12 O3 125.2(5)
O4 C12 C11 118.5(5)
O3 C12 C11 116.3(4)
N3 C13 C14 124.5(5)
C13 C14 C15 121.1(5)
N4 C15 C14 122.6(5)
N4 C15 C16 123.5(5)
C14 C15 C16 113.9(5)
C17 C16 C15 121.2(5)
N3 C17 C16 124.9(5)
N5 C20 C21 125.3(5)
C20 C21 C22 119.7(5)
N6 C22 C23 122.0(5)
N6 C22 C21 122.5(5)
C23 C22 C21 115.5(5)
C24 C23 C22 120.2(5)
N5 C24 C23 124.5(5)
C2 N1 C6 122.1(4)
C2 N1 Ru1 121.7(3)
C6 N1 Ru1 116.3(3)
C11 N2 C7 121.8(4)
C11 N2 Ru1 121.1(3)
C7 N2 Ru1 117.0(3)
C13 N3 C17 114.4(4)
C13 N3 Ru1 125.1(3)
C17 N3 Ru1 120.5(3)
C15 N4 C19 121.3(5)
C15 N4 C18 121.8(5)
C19 N4 C18 116.6(5)
C20 N5 C24 114.7(4)
C20 N5 Ru1 119.9(3)
C24 N5 Ru1 125.4(3)
C22 N6 C26 121.6(5)
C22 N6 C25 120.6(5)
C26 N6 C25 117.6(5)
C1 O2 Ru1 112.6(3)
C12 O3 Ru1 111.7(3)
N2 Ru1 N1 82.16(18)
N2 Ru1 N5 90.93(17)
N1 Ru1 N5 92.43(17)
N2 Ru1 N3 93.85(16)
N1 Ru1 N3 93.21(17)
N5 Ru1 N3 173.05(15)
N2 Ru1 O2 159.81(14)
N1 Ru1 O2 77.72(16)
N5 Ru1 O2 88.41(16)
N3 Ru1 O2 88.83(15)
N2 Ru1 O3 77.99(16)
N1 Ru1 O3 160.15(15)
N5 Ru1 O3 87.76(16)
N3 Ru1 O3 88.31(16)
O2 Ru1 O3 122.12(13)
C2 C3 H3 120.3
C4 C3 H3 120.3
C5 C4 H4 119.7
C3 C4 H4 119.7
C4 C5 H5 120.5
C6 C5 H5 120.5
C7 C8 H8 120.5
C9 C8 H8 120.5
C10 C9 H9 119.9
C8 C9 H9 119.9
C11 C10 H10 120.2
C9 C10 H10 120.2
N3 C13 H13 117.7
C14 C13 H13 117.7
C13 C14 H14 119.5
C15 C14 H14 119.5
C17 C16 H16 119.4
C15 C16 H16 119.4
N3 C17 H17 117.5
C16 C17 H17 117.5
N4 C18 H18A 109.5
N4 C18 H18B 109.5
H18A C18 H18B 109.5
N4 C18 H18C 109.5
H18A C18 H18C 109.5
H18B C18 H18C 109.5
N4 C19 H19A 109.5
N4 C19 H19B 109.5
H19A C19 H19B 109.5
N4 C19 H19C 109.5
H19A C19 H19C 109.5
H19B C19 H19C 109.5
N5 C20 H20 117.3
C21 C20 H20 117.3
C20 C21 H21 120.1
C22 C21 H21 120.1
C24 C23 H23 119.9
C22 C23 H23 119.9
N5 C24 H24 117.8
C23 C24 H24 117.8
N6 C25 H25A 109.5
N6 C25 H25B 109.5
H25A C25 H25B 109.5
N6 C25 H25C 109.5
H25A C25 H25C 109.5
H25B C25 H25C 109.5
N6 C26 H26A 109.5
N6 C26 H26B 109.5
H26A C26 H26B 109.5
N6 C26 H26C 109.5
H26A C26 H26C 109.5
H26B C26 H26C 109.5

loop_
_geom_bond_atom_site_label_1
_geom_bond_atom_site_label_2
_geom_bond_distance
C1 O1 1.225(6)
C1 O2 1.296(6)
C1 C2 1.517(7)
C2 N1 1.337(6)
C2 C3 1.378(7)
C3 C4 1.381(7)
C4 C5 1.376(8)
C5 C6 1.387(7)
C6 N1 1.372(6)
C6 C7 1.481(7)
C7 N2 1.373(6)
C7 C8 1.374(7)
C8 C9 1.395(8)
C9 C10 1.379(7)
C10 C11 1.375(7)
C11 N2 1.348(6)
C11 C12 1.503(7)
C12 O4 1.242(6)
C12 O3 1.292(6)
C13 N3 1.338(6)
C13 C14 1.367(7)
C14 C15 1.394(7)
C15 N4 1.364(7)
C15 C16 1.401(7)
C16 C17 1.353(8)
C17 N3 1.339(6)
C18 N4 1.448(8)
C19 N4 1.426(8)
C20 N5 1.331(6)
C20 C21 1.373(7)
C21 C22 1.396(7)
C22 N6 1.369(6)
C22 C23 1.390(8)
C23 C24 1.380(7)
C24 N5 1.337(6)
C25 N6 1.453(8)
C26 N6 1.442(7)
N1 Ru1 1.923(4)
N2 Ru1 1.915(4)
N3 Ru1 2.095(4)
N5 Ru1 2.087(4)
O2 Ru1 2.188(4)
O3 Ru1 2.196(4)
C3 H3 0.9300
C4 H4 0.9300
C5 H5 0.9300
C8 H8 0.9300
C9 H9 0.9300
C10 H10 0.9300
C13 H13 0.9300
C14 H14 0.9300
C16 H16 0.9300
C17 H17 0.9300
C18 H18A 0.9600
C18 H18B 0.9600
C18 H18C 0.9600
C19 H19A 0.9600
C19 H19B 0.9600
C19 H19C 0.9600
C20 H20 0.9300
C21 H21 0.9300
C23 H23 0.9300
C24 H24 0.9300
C25 H25A 0.9600
C25 H25B 0.9600
C25 H25C 0.9600
C26 H26A 0.9600
C26 H26B 0.9600
C26 H26C 0.9600
